data_1553180
loop_
_publ_author_name
'Zende, V. M.'
'Schulzke, C.'
'Kapdi, A. R.'

_publ_section_title
;
 Pincer CNC bis-N-heterocyclic carbenes: robust ligands for
 palladium-catalysed Suzuki--Miyaura arylation of bromoanthracene and
 related substrates
;
_journal_issue 10
_journal_name_full 'Organic Chemistry Frontiers'
_journal_page_first 1397
_journal_paper_doi 10.1039/C5QO00236B
_journal_volume 2
_journal_year 2015
_chemical_formula_sum 'C26 H18'
_chemical_formula_weight 330.40
_space_group_crystal_system monoclinic
_space_group_IT_number 15
_space_group_name_Hall '-C 2yc'
_space_group_name_H-M_alt 'C 1 2/c 1'
_atom_sites_solution_hydrogens geom
_audit_creation_method SHELXL-2013
_audit_update_record
;
2015-07-11 deposited with the CCDC.
2015-08-25 downloaded from the CCDC.
;
_cell_angle_alpha 90
_cell_angle_beta 90.38(3)
_cell_angle_gamma 90
_cell_formula_units_Z 4
_cell_length_a 10.596(2)
_cell_length_b 13.501(3)
_cell_length_c 12.120(2)
_cell_measurement_reflns_used 10109
_cell_measurement_temperature 170(2)
_cell_measurement_theta_max 59.0
_cell_measurement_theta_min 3.6
_cell_volume 1733.8(6)
_computing_structure_refinement 'SHELXL-2013 (Sheldrick, 2013)'
_diffrn_ambient_temperature 170(2)
_diffrn_measured_fraction_theta_full 0.997
_diffrn_measured_fraction_theta_max 0.989
_diffrn_measurement_device_type 'STOE IPDS2T'
_diffrn_measurement_method \w
_diffrn_radiation_type MoK\a
_diffrn_radiation_wavelength 0.71073
_diffrn_reflns_av_R_equivalents 0.0711
_diffrn_reflns_av_unetI/netI 0.0431
_diffrn_reflns_Laue_measured_fraction_full 0.997
_diffrn_reflns_Laue_measured_fraction_max 0.989
_diffrn_reflns_limit_h_max 14
_diffrn_reflns_limit_h_min -14
_diffrn_reflns_limit_k_max 18
_diffrn_reflns_limit_k_min -18
_diffrn_reflns_limit_l_max 16
_diffrn_reflns_limit_l_min -15
_diffrn_reflns_number 9382
_diffrn_reflns_point_group_measured_fraction_full 0.997
_diffrn_reflns_point_group_measured_fraction_max 0.989
_diffrn_reflns_theta_full 25.242
_diffrn_reflns_theta_max 29.264
_diffrn_reflns_theta_min 3.362
_diffrn_source 'fine-focus sealed tube'
_exptl_absorpt_coefficient_mu 0.072
_exptl_absorpt_correction_type none
_exptl_crystal_colour colourless
_exptl_crystal_density_diffrn 1.266
_exptl_crystal_description block
_exptl_crystal_F_000 696
_exptl_crystal_size_max 0.495
_exptl_crystal_size_mid 0.454
_exptl_crystal_size_min 0.331
_refine_diff_density_max 0.342
_refine_diff_density_min -0.294
_refine_diff_density_rms 0.056
_refine_ls_extinction_method none
_refine_ls_goodness_of_fit_ref 1.053
_refine_ls_hydrogen_treatment constr
_refine_ls_matrix_type full
_refine_ls_number_parameters 118
_refine_ls_number_reflns 2345
_refine_ls_number_restraints 0
_refine_ls_restrained_S_all 1.053
_refine_ls_R_factor_all 0.0521
_refine_ls_R_factor_gt 0.0447
_refine_ls_shift/su_max 0.000
_refine_ls_shift/su_mean 0.000
_refine_ls_structure_factor_coef Fsqd
_refine_ls_weighting_details 'w=1/[\s^2^(Fo^2^)+(0.0686P)^2^+0.6426P] where P=(Fo^2^+2Fc^2^)/3'
_refine_ls_weighting_scheme calc
_refine_ls_wR_factor_gt 0.1214
_refine_ls_wR_factor_ref 0.1270
_reflns_Friedel_coverage 0.000
_reflns_number_gt 1988
_reflns_number_total 2345
_reflns_threshold_expression 'I > 2\s(I)'
_cod_data_source_file c5qo00236b2.cif
_cod_data_source_block shelx
_cod_original_cell_volume 1733.7(6)
_cod_original_sg_symbol_H-M 'C 2/c'
_cod_database_code 1553180
_shelx_space_group_comment
;
The symmetry employed for this shelxl refinement is uniquely defined
by the following loop, which should always be used as a source of
symmetry information in preference to the above space-group names.
They are only intended as comments.
;
_shelx_estimated_absorpt_t_min 0.965
_shelx_estimated_absorpt_t_max 0.977
_shelxl_version_number 2013-3

loop_
_space_group_symop_operation_xyz
'x, y, z'
'-x, y, -z+1/2'
'x+1/2, y+1/2, z'
'-x+1/2, y+1/2, -z+1/2'
'-x, -y, -z'
'x, -y, z-1/2'
'-x+1/2, -y+1/2, -z'
'x+1/2, -y+1/2, z-1/2'

loop_
_atom_site_label
_atom_site_type_symbol
_atom_site_fract_x
_atom_site_fract_y
_atom_site_fract_z
_atom_site_U_iso_or_equiv
_atom_site_adp_type
_atom_site_occupancy
_atom_site_site_symmetry_order
_atom_site_calc_flag
_atom_site_refinement_flags_posn
_atom_site_refinement_flags_adp
C1 C 0.24000(9) 0.16345(7) 0.56648(7) 0.0191(2) Uani 1 1 d . .
C2 C 0.13305(8) 0.22311(7) 0.54716(7) 0.0190(2) Uani 1 1 d . .
C3 C 0.01387(9) 0.20128(8) 0.59644(8) 0.0239(2) Uani 1 1 d . .
H1 H 0.0061 0.1443 0.6419 0.029 Uiso 1 1 calc R U
C4 C -0.08821(10) 0.26023(8) 0.57965(9) 0.0285(2) Uani 1 1 d . .
H7 H -0.1664 0.2443 0.6132 0.034 Uiso 1 1 calc R U
C5 C -0.07851(10) 0.34545(8) 0.51222(9) 0.0286(2) Uani 1 1 d . .
H6 H -0.1506 0.3861 0.5004 0.034 Uiso 1 1 calc R U
C6 C 0.03282(9) 0.36977(7) 0.46418(8) 0.0237(2) Uani 1 1 d . .
H5 H 0.0375 0.4274 0.4195 0.028 Uiso 1 1 calc R U
C7 C 0.14320(8) 0.31012(7) 0.47968(7) 0.0189(2) Uani 1 1 d . .
C8 C 0.22742(9) 0.07240(7) 0.63494(8) 0.0207(2) Uani 1 1 d . .
C9 C 0.15408(9) -0.00667(7) 0.59850(8) 0.0232(2) Uani 1 1 d . .
H9 H 0.1132 -0.0030 0.5286 0.028 Uiso 1 1 calc R U
C10 C 0.13988(10) -0.09100(8) 0.66303(9) 0.0280(2) Uani 1 1 d . .
H10 H 0.0883 -0.1440 0.6378 0.034 Uiso 1 1 calc R U
C11 C 0.20072(11) -0.09769(8) 0.76390(10) 0.0320(3) Uani 1 1 d . .
H11 H 0.1915 -0.1554 0.8080 0.038 Uiso 1 1 calc R U
C12 C 0.27493(12) -0.02018(9) 0.80042(9) 0.0339(3) Uani 1 1 d . .
H12 H 0.3174 -0.0249 0.8695 0.041 Uiso 1 1 calc R U
C13 C 0.28800(11) 0.06470(8) 0.73687(9) 0.0277(2) Uani 1 1 d . .
H13 H 0.3386 0.1179 0.7631 0.033 Uiso 1 1 calc R U

loop_
_atom_site_aniso_label
_atom_site_aniso_U_11
_atom_site_aniso_U_22
_atom_site_aniso_U_33
_atom_site_aniso_U_23
_atom_site_aniso_U_13
_atom_site_aniso_U_12
C1 0.0234(4) 0.0185(4) 0.0153(4) -0.0006(3) -0.0016(3) 0.0021(3)
C2 0.0225(4) 0.0194(4) 0.0150(4) -0.0015(3) -0.0007(3) 0.0021(3)
C3 0.0256(5) 0.0240(5) 0.0223(5) 0.0018(3) 0.0036(4) 0.0021(4)
C4 0.0232(5) 0.0305(5) 0.0320(5) 0.0017(4) 0.0060(4) 0.0040(4)
C5 0.0237(5) 0.0273(5) 0.0349(6) 0.0019(4) 0.0012(4) 0.0080(4)
C6 0.0252(5) 0.0211(5) 0.0248(5) 0.0016(4) -0.0013(4) 0.0048(3)
C7 0.0225(4) 0.0184(4) 0.0158(4) -0.0021(3) -0.0013(3) 0.0028(3)
C8 0.0230(4) 0.0207(4) 0.0183(4) 0.0016(3) 0.0012(3) 0.0033(3)
C9 0.0232(4) 0.0243(5) 0.0223(4) 0.0003(3) 0.0006(3) 0.0011(3)
C10 0.0284(5) 0.0238(5) 0.0317(5) 0.0015(4) 0.0051(4) -0.0020(4)
C11 0.0394(6) 0.0265(5) 0.0302(5) 0.0093(4) 0.0055(4) 0.0020(4)
C12 0.0462(6) 0.0323(6) 0.0232(5) 0.0079(4) -0.0052(4) 0.0012(5)
C13 0.0366(5) 0.0250(5) 0.0214(5) 0.0025(4) -0.0051(4) -0.0017(4)

loop_
_atom_type_symbol
_atom_type_description
_atom_type_scat_dispersion_real
_atom_type_scat_dispersion_imag
_atom_type_scat_source
C C 0.0033 0.0016 'International Tables Vol C Tables 4.2.6.8 and 6.1.1.4'
H H 0.0000 0.0000 'International Tables Vol C Tables 4.2.6.8 and 6.1.1.4'

loop_
_geom_angle_atom_site_label_1
_geom_angle_atom_site_label_2
_geom_angle_atom_site_label_3
_geom_angle
_geom_angle_site_symmetry_1
C7 C1 C2 119.83(8) 7_556
C7 C1 C8 120.85(8) 7_556
C2 C1 C8 119.31(8) .
C1 C2 C3 121.60(9) .
C1 C2 C7 119.95(8) .
C3 C2 C7 118.42(8) .
C4 C3 C2 121.41(9) .
C3 C4 C5 120.16(10) .
C6 C5 C4 120.68(9) .
C5 C6 C7 121.24(9) .
C1 C7 C6 121.67(9) 7_556
C1 C7 C2 120.21(8) 7_556
C6 C7 C2 118.09(9) .
C9 C8 C13 118.54(9) .
C9 C8 C1 120.56(9) .
C13 C8 C1 120.89(9) .
C10 C9 C8 120.83(9) .
C11 C10 C9 120.00(10) .
C12 C11 C10 119.73(10) .
C11 C12 C13 120.45(10) .
C12 C13 C8 120.45(10) .

loop_
_geom_bond_atom_site_label_1
_geom_bond_atom_site_label_2
_geom_bond_distance
_geom_bond_site_symmetry_2
C1 C7 1.4076(13) 7_556
C1 C2 1.4086(13) .
C1 C8 1.4895(13) .
C2 C3 1.4312(14) .
C2 C7 1.4358(13) .
C3 C4 1.3571(14) .
C4 C5 1.4154(15) .
C5 C6 1.3592(15) .
C6 C7 1.4313(13) .
C7 C1 1.4076(13) 7_556
C8 C9 1.3906(14) .
C8 C13 1.3923(14) .
C9 C10 1.3900(14) .
C10 C11 1.3812(17) .
C11 C12 1.3801(17) .
C12 C13 1.3882(15) .
